data_7707129
loop_
_publ_author_name
'Joos, Markus'
'Conrad, Maurice'
'Merkle, Rotraut'
'Schleid, Thomas'
'Maier, Joachim'
'Dinnebier, Robert E.'
'Bette, Sebastian'

_publ_section_title
;
 Synthesis, characterization and thermal behaviour of solid phases in the
 quasi-ternary system Mg(SCN)<sub>2</sub>-H<sub>2</sub>O-THF.
;
_journal_issue 20
_journal_name_full 'Dalton transactions (Cambridge, England : 2003)'
_journal_page_first 6949
_journal_page_last 6961
_journal_paper_doi 10.1039/d1dt00469g
_journal_volume 50
_journal_year 2021
_chemical_formula_moiety '4(C4 H8 O), 2(C N S), Mg'
_chemical_formula_sum 'C18 H32 Mg N2 O4 S2'
_chemical_formula_weight 428.871
_chemical_name_common 'alpha 4THF Mg(SCN)'
_chemical_name_mineral ?alpha
_chemical_properties_physical Air-sensitive,Moisture-sensitive,Hygroscopic,Deliquescent,Heat-sensitive
_space_group_IT_number 14
_space_group_name_Hall '-P 2yn'
_space_group_name_H-M_alt 'P 1 21/n 1'
_symmetry_cell_setting monoclinic
_symmetry_Int_Tables_number 14
_symmetry_space_group_name_H-M 'P 1 21/n 1'
_audit_creation_method TOPAS
_audit_update_record
;
2021-01-11 deposited with the CCDC.	2021-04-15 downloaded from the CCDC.
;
_cell_angle_alpha 90
_cell_angle_beta 94.980(2)
_cell_angle_gamma 90
_cell_formula_units_Z 2
_cell_length_a 15.2136(7)
_cell_length_b 10.2054(4)
_cell_length_c 7.7220(3)
_cell_measurement_temperature 295
_cell_volume 1194.40(9)
_diffrn_ambient_temperature 295
_diffrn_detector
; 
 Lynx Eye 1mm  
;
_diffrn_measurement_device_type Stoe-Stadi-P
_diffrn_radiation_monochromator 'Johannson Ge(111) primary beam monochromator'
_diffrn_radiation_probe x-ray
_diffrn_radiation_type 'Cu K\a'
_diffrn_radiation_wavelength 1.5406
_diffrn_source_type Cu-tube
_exptl_absorpt_process_details
;   
 ?
;
_exptl_crystal_colour white
_exptl_crystal_density_diffrn 1.19
_exptl_crystal_description 'microcrystalline powder'
_exptl_crystal_recrystallization_method 'Re-crystallisation from solvent: THF'
_pd_calc_method 'Rietveld Refinement'
_pd_instr_location
; 
'Stoe Stadi P, Debye-Scherrer mode, MPI-FKF, Stuttgart, Germany'
;
_pd_meas_2theta_range_inc 0.015
_pd_meas_2theta_range_max 110.0
_pd_meas_2theta_range_min 5.0
_pd_meas_scan_method step
_pd_proc_2theta_range_inc 0.015
_pd_proc_2theta_range_max 110.0
_pd_proc_2theta_range_min 5.0
_pd_proc_info_data_reduction binning
_pd_proc_info_excluded_regions
;
 ?
;
_pd_proc_ls_background_function
;   
'Chebyshev polynomial'
;
_pd_proc_ls_peak_cutoff 0.00100
_pd_proc_ls_profile_function
;
 Fundamental parameters
;
_pd_proc_ls_prof_R_factor 0.0242
_pd_proc_ls_prof_wR_expected 0.0003
_pd_proc_ls_prof_wR_factor 0.0322
_pd_spec_mounting
; 
'0.5 mm glass capillary'
;
_pd_spec_mount_mode transmission
_pd_spec_shape cylinder
_refine_ls_number_parameters 80
_refine_ls_R_Fsqd_factor 0.0152
_cod_data_source_file d1dt00469g2.cif
_cod_data_source_block alpha-MgSCN2-4THF
_cod_depositor_comments
;
The following automatic conversions were performed:

data item '_diffrn_radiation_probe' value 'X-ray' was changed to
'x-ray' in accordance with the
/home/data/users/saulius/crontab/automatic-downloads/rss-feeds/RSC/lib/dictionaries/cif_core.dic
dictionary named 'cif_core.dic' version 2.4.2 last updated on
2011-04-26.

Automatic conversion script
Id: cif_fix_values 7556 2019-12-06 15:28:31Z antanas 

 Adding full bibliography for 7707128--7707132.cif.
;
_cod_original_cell_volume 1194.39(8)
_cod_original_sg_symbol_H-M P21/n
_cod_database_code 7707129

loop_
_symmetry_equiv_pos_as_xyz
'x, y, z '
'-x+1/2, y+1/2, -z+1/2 '
'-x, -y, -z '
'x+1/2, -y+1/2, z+1/2 '

loop_
_atom_site_label
_atom_site_type_symbol
_atom_site_symmetry_multiplicity
_atom_site_Wyckoff_symbol
_atom_site_fract_x
_atom_site_fract_y
_atom_site_fract_z
_atom_site_occupancy
_atom_site_B_iso_or_equiv
Mg1 Mg+2 2 c 0.5 0 0.5 1 3.0(4)
C1 C 4 e 0.0893(12) 0.3205(18) 0.744(2) 1 3.0(2)
N1 N 4 e 0.5449(9) 0.1114(14) 0.3176(16) 1 3.0(2)
S1 S 4 e 0.1526(15) 0.224(2) 0.639(3) 1 3.0(2)
O11 O 4 e 0.6321(6) -0.0273(14) 0.6221(14) 1 3.0(3)
C11 C 4 e 0.6610(15) 0.881(2) 0.761(2) 1 3.0(3)
C12 C 4 e 0.6915(16) 1.086(2) 0.637(4) 1 3.0(3)
C13 C 4 e 0.7660(18) 1.049(5) 0.767(6) 1 3.0(3)
C14 C 4 e 0.732(2) 0.948(4) 0.873(4) 1 3.0(3)
O21a O 4 e 0.9637(6) 0.3397(8) 0.1700(15) 0.637(11) 3.0(3)
C21a C 4 e 0.9049(7) 0.3075(8) 0.3044(17) 0.637(11) 3.0(3)
C22a C 4 e 0.9981(11) 0.2165(17) 0.106(3) 0.637(11) 3.0(3)
C23a C 4 e 0.947(2) 0.109(2) 0.181(5) 0.637(11) 3.0(3)
C24a C 4 e 0.9134(19) 0.1631(14) 0.335(4) 0.637(11) 3.0(3)
O21b O 4 e 0.9637(6) 0.3397(8) 0.1700(15) 0.363(11) 3.0(3)
C21b C 4 e 0.996(2) 0.285(3) 0.339(3) 0.363(11) 3.0(3)
C22b C 4 e 0.9347(18) 0.230(3) 0.056(4) 0.363(11) 3.0(3)
C23b C 4 e 0.935(4) 0.111(2) 0.169(8) 0.363(11) 3.0(3)
C24b C 4 e 0.996(4) 0.139(3) 0.317(6) 0.363(11) 3.0(3)

loop_
_geom_angle_atom_site_label_1
_geom_angle_atom_site_label_2
_geom_angle_atom_site_label_3
_geom_angle
_geom_angle_site_symmetry_1
_geom_angle_site_symmetry_2
_geom_angle_site_symmetry_3
O11 Mg1 N1 91.1(4) 1_555 1_555 1_555

loop_
_geom_bond_atom_site_label_1
_geom_bond_atom_site_label_2
_geom_bond_distance
_geom_bond_multiplicity
Mg1 O11 2.163(9) 2
